data_7005192
loop_
_publ_author_name
'Roy, Somnath'
'Mandal, Tarak Nath'
'Barik, Anil Kumar'
'Pal, Sachindranath'
'Butcher, Ray J.'
'El Fallah, Mohamed Salah'
'Tercero, Javier'
'Kar, Susanta Kumar'

_publ_section_title
;
 An orthogonal ferromagnetically coupled tetracopper(II) 2 x 2
 homoleptic grid supported by micro-O4 bridges and its DFT study.
;
_journal_issue 12
_journal_name_full 'Dalton transactions (Cambridge, England : 2003)'
_journal_page_first 1229
_journal_page_last 1234
_journal_paper_doi 10.1039/b617587b
_journal_year 2007
_chemical_formula_sum 'C44 H52 Cu4 N28 O20'
_chemical_formula_weight 1547.30
_chemical_name_systematic
;
?
;
_space_group_IT_number 15
_symmetry_cell_setting monoclinic
_symmetry_space_group_name_Hall '-C 2yc'
_symmetry_space_group_name_H-M 'C 1 2/c 1'
_atom_sites_solution_hydrogens geom
_atom_sites_solution_primary direct
_atom_sites_solution_secondary difmap
_audit_creation_method SHELXL-97
_cell_angle_alpha 90.00
_cell_angle_beta 114.1550(10)
_cell_angle_gamma 90.00
_cell_formula_units_Z 4
_cell_length_a 23.632(2)
_cell_length_b 14.6528(15)
_cell_length_c 18.8956(19)
_cell_measurement_reflns_used 6814
_cell_measurement_temperature 103(2)
_cell_measurement_theta_max 26.52
_cell_measurement_theta_min 2.27
_cell_volume 5970.2(10)
_computing_cell_refinement 'Bruker SMART'
_computing_data_collection 'Bruker SMART'
_computing_data_reduction 'Bruker SAINT'
_computing_molecular_graphics 'Bruker SHELXTL'
_computing_publication_material 'Bruker SHELXTL'
_computing_structure_refinement 'SHELXL-97 (Sheldrick, 1997)'
_computing_structure_solution 'SHELXS-97 (Sheldrick, 1990)'
_diffrn_ambient_temperature 103(2)
_diffrn_measured_fraction_theta_full 0.994
_diffrn_measured_fraction_theta_max 0.993
_diffrn_measurement_device_type 'CCD area detector'
_diffrn_measurement_method 'phi and omega scans'
_diffrn_radiation_monochromator graphite
_diffrn_radiation_source 'fine-focus sealed tube'
_diffrn_radiation_type MoK\a
_diffrn_radiation_wavelength 0.71073
_diffrn_reflns_av_R_equivalents 0.0257
_diffrn_reflns_av_sigmaI/netI 0.0214
_diffrn_reflns_limit_h_max 28
_diffrn_reflns_limit_h_min -29
_diffrn_reflns_limit_k_max 18
_diffrn_reflns_limit_k_min -18
_diffrn_reflns_limit_l_max 23
_diffrn_reflns_limit_l_min -23
_diffrn_reflns_number 26349
_diffrn_reflns_theta_full 25.00
_diffrn_reflns_theta_max 26.54
_diffrn_reflns_theta_min 1.68
_exptl_absorpt_coefficient_mu 1.505
_exptl_absorpt_correction_T_max 0.8284
_exptl_absorpt_correction_T_min 0.4105
_exptl_absorpt_correction_type multi-scan
_exptl_absorpt_process_details Sadabs
_exptl_crystal_colour translucent
_exptl_crystal_density_diffrn 1.721
_exptl_crystal_density_meas 0
_exptl_crystal_density_method 'not measured'
_exptl_crystal_description plate
_exptl_crystal_F_000 3152
_exptl_crystal_size_max 0.72
_exptl_crystal_size_mid 0.27
_exptl_crystal_size_min 0.13
_refine_diff_density_max 1.467
_refine_diff_density_min -1.176
_refine_diff_density_rms 0.088
_refine_ls_extinction_method none
_refine_ls_goodness_of_fit_ref 1.084
_refine_ls_hydrogen_treatment mixed
_refine_ls_matrix_type full
_refine_ls_number_parameters 498
_refine_ls_number_reflns 6182
_refine_ls_number_restraints 25
_refine_ls_restrained_S_all 1.083
_refine_ls_R_factor_all 0.0525
_refine_ls_R_factor_gt 0.0456
_refine_ls_shift/su_max 0.001
_refine_ls_shift/su_mean 0.000
_refine_ls_structure_factor_coef Fsqd
_refine_ls_weighting_details 'calc w=1/[\s^2^(Fo^2^)+(0.0417P)^2^+35.9999P] where P=(Fo^2^+2Fc^2^)/3'
_refine_ls_weighting_scheme calc
_refine_ls_wR_factor_gt 0.1088
_refine_ls_wR_factor_ref 0.1133
_reflns_number_gt 5481
_reflns_number_total 6182
_reflns_threshold_expression >2sigma(I)
_cod_data_source_file b617587b.txt
_cod_data_source_block sksr3m
_cod_depositor_comments
;
The following automatic conversions were performed:
'_symmetry_cell_setting' value 'Monoclinic' changed to 'monoclinic'
according to '/home/saulius/struct/CIF-dictionaries/cif_core.dic'
dictionary named 'cif_core.dic' version 2.4.1 from 2010-06-29.

Automatic conversion script
Id: cif_fix_enum 1527 2010-12-29 10:47:43Z saulius 
;
_cod_original_cell_volume 5970.1(10)
_cod_original_sg_symbol_H-M C2/c
_cod_database_code 7005192

loop_
_symmetry_equiv_pos_as_xyz
'x, y, z'
'-x, y, -z+1/2'
'x+1/2, y+1/2, z'
'-x+1/2, y+1/2, -z+1/2'
'-x, -y, -z'
'x, -y, z-1/2'
'-x+1/2, -y+1/2, -z'
'x+1/2, -y+1/2, z-1/2'

loop_
_atom_site_label
_atom_site_type_symbol
_atom_site_fract_x
_atom_site_fract_y
_atom_site_fract_z
_atom_site_U_iso_or_equiv
_atom_site_adp_type
_atom_site_occupancy
_atom_site_symmetry_multiplicity
_atom_site_calc_flag
_atom_site_refinement_flags
_atom_site_disorder_assembly
_atom_site_disorder_group
Cu1 Cu 0.121095(18) 0.16637(3) 0.27953(2) 0.02121(11) Uani 1 1 d . . .
Cu2 Cu -0.031510(18) 0.26934(3) 0.09616(2) 0.02006(11) Uani 1 1 d . . .
O1A O 0.04548(10) 0.16701(15) 0.18247(13) 0.0222(5) Uani 1 1 d . . .
O1B O -0.08685(10) 0.26856(15) 0.15160(13) 0.0222(5) Uani 1 1 d . . .
O1W O 0.25294(18) 0.1780(2) 0.19187(19) 0.0556(9) Uani 1 1 d D . .
H1W1 H 0.2877(16) 0.176(4) 0.231(2) 0.083 Uiso 1 1 d D . .
H1W2 H 0.261(3) 0.203(4) 0.156(2) 0.083 Uiso 1 1 d D . .
O2W O -0.0504(6) 0.8300(6) 0.3546(6) 0.088(3) Uani 0.50 1 d PD . .
H2W1 H -0.041(8) 0.873(6) 0.330(9) 0.132 Uiso 0.50 1 d PD . .
H2W2 H -0.046(9) 0.782(6) 0.330(9) 0.132 Uiso 0.50 1 d PD . .
O3W O 0.1348(7) 0.6075(9) 0.3507(6) 0.117(5) Uani 0.50 1 d PD . .
H3W1 H 0.153(9) 0.660(7) 0.359(14) 0.176 Uiso 0.50 1 d PD . .
H3W2 H 0.105(7) 0.616(13) 0.365(13) 0.176 Uiso 0.50 1 d PD . .
N1A N 0.19149(13) 0.1192(2) 0.37621(16) 0.0294(7) Uani 1 1 d . . .
N2A N 0.09642(14) 0.04246(19) 0.27662(17) 0.0261(6) Uani 1 1 d . . .
N3A N -0.05266(12) 0.14590(18) 0.05014(16) 0.0215(6) Uani 1 1 d . . .
N4A N 0.11781(18) -0.1016(2) 0.3350(2) 0.0476(10) Uani 1 1 d . . .
H4AB H 0.0864 -0.1274 0.2969 0.057 Uiso 1 1 calc R . .
H4AC H 0.1420 -0.1345 0.3749 0.057 Uiso 1 1 calc R . .
N5A N 0.04715(14) 0.01198(19) 0.20994(17) 0.0255(6) Uani 1 1 d . . .
N6A N -0.09719(13) 0.11661(18) -0.01718(16) 0.0230(6) Uani 1 1 d . . .
H6AA H -0.1219 0.1529 -0.0539 0.028 Uiso 1 1 calc R . .
N1B N 0.02982(13) 0.31543(19) 0.05531(17) 0.0253(6) Uani 1 1 d . . .
N2B N -0.02490(13) 0.39346(18) 0.12874(15) 0.0214(5) Uani 1 1 d . . .
N3B N -0.15346(13) 0.2855(2) 0.23328(16) 0.0259(6) Uani 1 1 d . . .
N4B N 0.02855(15) 0.53193(19) 0.14609(17) 0.0310(7) Uani 1 1 d . . .
H4BB H 0.0088 0.5568 0.1719 0.037 Uiso 1 1 calc R . .
H4BC H 0.0568 0.5634 0.1375 0.037 Uiso 1 1 calc R . .
N5B N -0.06062(13) 0.42281(19) 0.16738(16) 0.0244(6) Uani 1 1 d . . .
N6B N -0.19312(14) 0.3105(2) 0.26496(17) 0.0321(7) Uani 1 1 d . . .
H6BA H -0.2122 0.2723 0.2839 0.039 Uiso 1 1 calc R . .
N1N N -0.13932(12) 0.30665(14) -0.12103(12) 0.0287(6) Uani 1 1 d D . .
O1NA O -0.14569(18) 0.3655(2) -0.17107(16) 0.0567(9) Uani 1 1 d D . .
O2NA O -0.10258(15) 0.32208(19) -0.05299(15) 0.0516(9) Uani 1 1 d D . .
O3NA O -0.16962(12) 0.23454(16) -0.13930(16) 0.0353(6) Uani 1 1 d D . .
N2N N 0.0164(2) 0.7182(3) 0.2613(6) 0.069(4) Uani 0.501(3) 1 d PD . .
O1NB O -0.0235(2) 0.6572(3) 0.2363(4) 0.0507(17) Uani 0.501(3) 1 d PD . .
O2NB O 0.0033(3) 0.7921(3) 0.2831(5) 0.078(3) Uani 0.501(3) 1 d PD . .
O3NB O 0.0711(2) 0.7011(5) 0.2733(8) 0.111(4) Uani 0.501(3) 1 d PD . .
N3N N 0.2500 -0.2500 0.5000 0.0593(17) Uani 0.998(5) 2 d SPD . .
O1NC O 0.2119(3) -0.2382(5) 0.43185(17) 0.064(2) Uani 0.499(3) 1 d PD . .
O2NC O 0.2399(4) -0.2171(8) 0.5543(3) 0.217(12) Uani 0.499(3) 1 d PD . .
O3NC O 0.2967(2) -0.2977(4) 0.5136(4) 0.083(3) Uani 0.499(3) 1 d PD . .
C1A C 0.23994(18) 0.1662(3) 0.4257(2) 0.0394(10) Uani 1 1 d . . .
H1AA H 0.2467 0.2266 0.4126 0.047 Uiso 1 1 calc R . .
C2A C 0.2810(2) 0.1291(4) 0.4961(2) 0.0524(13) Uani 1 1 d . . .
H2AA H 0.3160 0.1629 0.5296 0.063 Uiso 1 1 calc R . .
C3A C 0.2699(2) 0.0434(4) 0.5158(2) 0.0583(16) Uani 1 1 d . . .
H3AA H 0.2963 0.0179 0.5643 0.070 Uiso 1 1 calc R . .
C4A C 0.2199(2) -0.0063(4) 0.4644(2) 0.0490(13) Uani 1 1 d . . .
H4AA H 0.2120 -0.0662 0.4773 0.059 Uiso 1 1 calc R . .
C5A C 0.18175(17) 0.0328(3) 0.3942(2) 0.0336(9) Uani 1 1 d . . .
C6A C 0.12872(18) -0.0131(3) 0.3322(2) 0.0320(8) Uani 1 1 d . . .
C7A C 0.02488(15) 0.0833(2) 0.16578(19) 0.0216(6) Uani 1 1 d . . .
C8A C -0.02648(15) 0.0703(2) 0.09010(19) 0.0208(6) Uani 1 1 d . . .
C9A C -0.05455(16) -0.0073(2) 0.0473(2) 0.0240(7) Uani 1 1 d . . .
H9AA H -0.0449 -0.0691 0.0625 0.029 Uiso 1 1 calc R . .
C10A C -0.09912(16) 0.0244(2) -0.0213(2) 0.0249(7) Uani 1 1 d . . .
C11A C -0.14343(18) -0.0235(3) -0.0920(2) 0.0342(8) Uani 1 1 d . . .
H11A H -0.1845 0.0046 -0.1090 0.051 Uiso 1 1 calc R . .
H11B H -0.1461 -0.0880 -0.0799 0.051 Uiso 1 1 calc R . .
H11C H -0.1288 -0.0187 -0.1334 0.051 Uiso 1 1 calc R . .
C1B C 0.05138(19) 0.2707(3) 0.0103(3) 0.0369(9) Uani 1 1 d . . .
H1BA H 0.0396 0.2088 -0.0022 0.044 Uiso 1 1 calc R . .
C2B C 0.0901(2) 0.3107(3) -0.0189(3) 0.0444(10) Uani 1 1 d . . .
H2BA H 0.1050 0.2771 -0.0508 0.053 Uiso 1 1 calc R . .
C3B C 0.1069(2) 0.4011(3) -0.0005(3) 0.0443(10) Uani 1 1 d . . .
H3BA H 0.1332 0.4307 -0.0202 0.053 Uiso 1 1 calc R . .
C4B C 0.08511(19) 0.4481(3) 0.0468(2) 0.0352(9) Uani 1 1 d . . .
H4BA H 0.0969 0.5098 0.0607 0.042 Uiso 1 1 calc R . .
C5B C 0.04592(15) 0.4039(2) 0.07346(19) 0.0249(7) Uani 1 1 d . . .
C6B C 0.01565(16) 0.4471(2) 0.12008(18) 0.0243(7) Uani 1 1 d . . .
C7B C -0.09069(14) 0.3521(2) 0.17530(18) 0.0213(6) Uani 1 1 d . . .
C8B C -0.13414(16) 0.3622(2) 0.21306(19) 0.0262(7) Uani 1 1 d . . .
C9B C -0.16174(18) 0.4385(3) 0.2310(2) 0.0347(9) Uani 1 1 d . . .
H9BA H -0.1558 0.5011 0.2226 0.042 Uiso 1 1 calc R . .
C10B C -0.19946(18) 0.4022(3) 0.2635(2) 0.0395(10) Uani 1 1 d . . .
C11B C -0.2419(2) 0.4464(4) 0.2940(3) 0.0586(14) Uani 1 1 d . . .
H11D H -0.2829 0.4174 0.2706 0.088 Uiso 1 1 calc R . .
H11E H -0.2459 0.5114 0.2809 0.088 Uiso 1 1 calc R . .
H11F H -0.2250 0.4392 0.3505 0.088 Uiso 1 1 calc R . .

loop_
_atom_site_aniso_label
_atom_site_aniso_U_11
_atom_site_aniso_U_22
_atom_site_aniso_U_33
_atom_site_aniso_U_23
_atom_site_aniso_U_13
_atom_site_aniso_U_12
Cu1 0.0184(2) 0.0246(2) 0.0191(2) 0.00551(15) 0.00615(16) 0.00540(15)
Cu2 0.0190(2) 0.01455(19) 0.0255(2) -0.00231(15) 0.00795(16) -0.00168(14)
O1A 0.0200(11) 0.0181(11) 0.0242(11) 0.0022(9) 0.0045(9) 0.0019(9)
O1B 0.0200(11) 0.0191(11) 0.0264(12) -0.0067(9) 0.0083(9) -0.0021(9)
O1W 0.069(2) 0.053(2) 0.0381(17) -0.0058(15) 0.0142(16) -0.0072(18)
O2W 0.120(8) 0.068(5) 0.074(6) 0.007(5) 0.038(6) -0.013(6)
O3W 0.168(12) 0.137(9) 0.067(6) 0.026(6) 0.067(7) 0.086(9)
N1A 0.0219(15) 0.0454(18) 0.0221(14) 0.0091(13) 0.0103(12) 0.0146(13)
N2A 0.0301(15) 0.0230(14) 0.0282(15) 0.0088(12) 0.0149(13) 0.0099(12)
N3A 0.0192(13) 0.0192(13) 0.0249(14) -0.0023(11) 0.0076(11) -0.0011(10)
N4A 0.051(2) 0.0357(19) 0.067(3) 0.0284(18) 0.036(2) 0.0216(17)
N5A 0.0296(16) 0.0211(14) 0.0303(15) 0.0029(11) 0.0167(13) 0.0051(12)
N6A 0.0208(14) 0.0202(13) 0.0244(14) -0.0038(11) 0.0057(11) -0.0022(11)
N1B 0.0215(14) 0.0195(13) 0.0317(15) -0.0005(11) 0.0077(12) -0.0012(11)
N2B 0.0245(14) 0.0178(13) 0.0183(12) -0.0009(10) 0.0050(11) -0.0013(11)
N3B 0.0195(14) 0.0377(17) 0.0177(13) -0.0077(12) 0.0049(11) 0.0038(12)
N4B 0.0415(18) 0.0191(14) 0.0275(15) -0.0018(11) 0.0091(14) -0.0100(13)
N5B 0.0258(15) 0.0215(13) 0.0202(13) -0.0043(11) 0.0036(11) 0.0007(11)
N6B 0.0233(15) 0.0498(19) 0.0227(14) -0.0096(13) 0.0088(12) 0.0062(13)
N1N 0.0245(15) 0.0251(15) 0.0346(16) 0.0004(12) 0.0100(13) -0.0024(12)
O1NA 0.084(3) 0.0442(18) 0.0349(16) 0.0030(14) 0.0169(16) -0.0333(17)
O2NA 0.0528(19) 0.0300(15) 0.0416(17) 0.0039(12) -0.0115(14) -0.0075(13)
O3NA 0.0321(14) 0.0263(13) 0.0381(14) 0.0026(11) 0.0048(12) -0.0088(11)
N2N 0.069(10) 0.016(3) 0.135(11) 0.001(5) 0.056(10) 0.003(3)
O1NB 0.052(4) 0.042(3) 0.053(4) 0.006(3) 0.016(4) -0.015(3)
O2NB 0.114(7) 0.032(3) 0.120(8) -0.006(4) 0.082(7) -0.002(4)
O3NB 0.071(7) 0.082(7) 0.196(13) -0.051(7) 0.069(8) -0.023(5)
N3N 0.075(5) 0.041(3) 0.052(4) 0.010(3) 0.015(3) -0.009(3)
O1NC 0.033(4) 0.058(5) 0.091(6) 0.029(4) 0.016(4) 0.038(3)
O2NC 0.46(4) 0.150(14) 0.125(11) -0.098(11) 0.203(18) -0.157(19)
O3NC 0.055(5) 0.030(4) 0.170(10) -0.001(5) 0.053(6) 0.006(3)
C1A 0.0239(19) 0.067(3) 0.0242(18) 0.0035(18) 0.0064(15) 0.0140(18)
C2A 0.029(2) 0.093(4) 0.027(2) 0.006(2) 0.0028(17) 0.030(2)
C3A 0.048(3) 0.105(4) 0.020(2) 0.018(2) 0.0124(19) 0.054(3)
C4A 0.054(3) 0.068(3) 0.036(2) 0.027(2) 0.030(2) 0.043(2)
C5A 0.0296(19) 0.050(2) 0.0283(18) 0.0167(16) 0.0191(16) 0.0254(17)
C6A 0.035(2) 0.0332(19) 0.040(2) 0.0179(16) 0.0276(17) 0.0207(16)
C7A 0.0207(16) 0.0173(14) 0.0307(17) 0.0000(13) 0.0147(14) 0.0020(12)
C8A 0.0235(16) 0.0152(14) 0.0290(17) -0.0014(12) 0.0160(14) 0.0008(12)
C9A 0.0266(17) 0.0172(15) 0.0334(18) -0.0021(13) 0.0177(15) -0.0009(13)
C10A 0.0243(17) 0.0225(16) 0.0317(18) -0.0072(13) 0.0155(15) -0.0049(13)
C11A 0.037(2) 0.0301(19) 0.035(2) -0.0113(16) 0.0136(17) -0.0078(16)
C1B 0.034(2) 0.0261(18) 0.056(2) -0.0045(17) 0.0241(19) -0.0010(15)
C2B 0.040(2) 0.042(2) 0.062(3) -0.009(2) 0.032(2) -0.0061(19)
C3B 0.040(2) 0.049(3) 0.051(3) -0.001(2) 0.026(2) -0.0142(19)
C4B 0.038(2) 0.0321(19) 0.0317(19) 0.0005(15) 0.0098(17) -0.0133(16)
C5B 0.0218(16) 0.0239(16) 0.0209(16) 0.0025(13) 0.0005(13) -0.0042(13)
C6B 0.0275(17) 0.0185(15) 0.0173(15) 0.0027(12) -0.0005(13) -0.0023(13)
C7B 0.0167(15) 0.0224(15) 0.0180(14) -0.0041(12) 0.0003(12) 0.0032(12)
C8B 0.0210(16) 0.0304(18) 0.0185(15) -0.0085(13) -0.0008(13) 0.0050(13)
C9B 0.037(2) 0.036(2) 0.0241(17) -0.0108(15) 0.0051(15) 0.0114(16)
C10B 0.0281(19) 0.059(3) 0.0248(18) -0.0154(18) 0.0045(15) 0.0135(18)
C11B 0.051(3) 0.085(4) 0.042(2) -0.018(2) 0.021(2) 0.028(3)

loop_
_atom_type_symbol
_atom_type_description
_atom_type_scat_dispersion_real
_atom_type_scat_dispersion_imag
_atom_type_scat_source
C C 0.0033 0.0016 'International Tables Vol C Tables 4.2.6.8 and 6.1.1.4'
H H 0.0000 0.0000 'International Tables Vol C Tables 4.2.6.8 and 6.1.1.4'
N N 0.0061 0.0033 'International Tables Vol C Tables 4.2.6.8 and 6.1.1.4'
O O 0.0106 0.0060 'International Tables Vol C Tables 4.2.6.8 and 6.1.1.4'
Cu Cu 0.3201 1.2651 'International Tables Vol C Tables 4.2.6.8 and 6.1.1.4'

loop_
_geom_angle_atom_site_label_1
_geom_angle_atom_site_label_2
_geom_angle_atom_site_label_3
_geom_angle
_geom_angle_site_symmetry_1
_geom_angle_site_symmetry_3
_geom_angle_publ_flag
N2A Cu1 N3B 167.86(12) . 2 ?
N2A Cu1 O1A 80.02(11) . . ?
N3B Cu1 O1A 97.59(10) 2 . ?
N2A Cu1 N1A 80.17(13) . . ?
N3B Cu1 N1A 101.38(13) 2 . ?
O1A Cu1 N1A 160.09(12) . . ?
N2A Cu1 O1B 117.16(10) . 2 ?
N3B Cu1 O1B 74.89(10) 2 2 ?
O1A Cu1 O1B 97.28(9) . 2 ?
N1A Cu1 O1B 93.45(10) . 2 ?
N2B Cu2 N3A 170.40(11) . . ?
N2B Cu2 O1B 79.59(10) . . ?
N3A Cu2 O1B 97.13(10) . . ?
N2B Cu2 N1B 80.06(11) . . ?
N3A Cu2 N1B 103.27(11) . . ?
O1B Cu2 N1B 159.56(10) . . ?
N2B Cu2 O1A 115.87(10) . . ?
N3A Cu2 O1A 73.35(10) . . ?
O1B Cu2 O1A 96.75(9) . . ?
N1B Cu2 O1A 90.32(10) . . ?
C7A O1A Cu1 109.0(2) . . ?
C7A O1A Cu2 108.49(19) . . ?
Cu1 O1A Cu2 141.33(11) . . ?
C7B O1B Cu2 109.0(2) . . ?
C7B O1B Cu1 108.56(19) . 2 ?
Cu2 O1B Cu1 138.79(11) . 2 ?
H1W1 O1W H1W2 105(3) . . ?
H2W1 O2W H2W2 101(3) . . ?
H3W1 O3W H3W2 104(3) . . ?
C1A N1A C5A 119.4(3) . . ?
C1A N1A Cu1 127.5(3) . . ?
C5A N1A Cu1 112.6(3) . . ?
C6A N2A N5A 121.8(3) . . ?
C6A N2A Cu1 120.2(3) . . ?
N5A N2A Cu1 117.7(2) . . ?
C8A N3A N6A 105.7(3) . . ?
C8A N3A Cu2 122.1(2) . . ?
N6A N3A Cu2 131.7(2) . . ?
C6A N4A H4AB 120.0 . . ?
C6A N4A H4AC 120.0 . . ?
H4AB N4A H4AC 120.0 . . ?
C7A N5A N2A 106.9(3) . . ?
N3A N6A C10A 111.5(3) . . ?
N3A N6A H6AA 124.2 . . ?
C10A N6A H6AA 124.2 . . ?
C1B N1B C5B 119.5(3) . . ?
C1B N1B Cu2 127.1(2) . . ?
C5B N1B Cu2 113.3(2) . . ?
C6B N2B N5B 121.0(3) . . ?
C6B N2B Cu2 120.2(2) . . ?
N5B N2B Cu2 118.5(2) . . ?
C8B N3B N6B 106.3(3) . . ?
C8B N3B Cu1 121.4(2) . 2 ?
N6B N3B Cu1 132.2(3) . 2 ?
C6B N4B H4BB 120.0 . . ?
C6B N4B H4BC 120.0 . . ?
H4BB N4B H4BC 120.0 . . ?
C7B N5B N2B 107.0(3) . . ?
C10B N6B N3B 110.6(3) . . ?
C10B N6B H6BA 124.7 . . ?
N3B N6B H6BA 124.7 . . ?
O1NA N1N O2NA 118.5(2) . . ?
O1NA N1N O3NA 120.1(2) . . ?
O2NA N1N O3NA 121.4(2) . . ?
N2N N2N O1NB 99.5(6) 2 2 ?
N2N N2N O2NB 80.9(7) 2 . ?
O1NB N2N O2NB 155.3(13) 2 . ?
N2N N2N O1NB 46.0(3) 2 . ?
O1NB N2N O1NB 53.7(6) 2 . ?
O2NB N2N O1NB 119.94(13) . . ?
N2N N2N O3NB 154.3(18) 2 . ?
O1NB N2N O3NB 68.5(6) 2 . ?
O2NB N2N O3NB 119.74(14) . . ?
O1NB N2N O3NB 119.71(13) . . ?
N2N N2N O2NB 67.1(9) 2 2 ?
O1NB N2N O2NB 147.4(13) 2 2 ?
O2NB N2N O2NB 55.3(7) . 2 ?
O1NB N2N O2NB 109.3(8) . 2 ?
O3NB N2N O2NB 110.4(9) . 2 ?
N2N O1NB O1NB 80.3(5) 2 2 ?
N2N O1NB O3NB 68.7(5) 2 2 ?
O1NB O1NB O3NB 144.2(7) 2 2 ?
N2N O1NB N2N 34.5(7) 2 . ?
O1NB O1NB N2N 46.0(3) 2 . ?
O3NB O1NB N2N 100.6(6) 2 . ?
O2NB O2NB N2N 66.2(6) 2 . ?
O2NB O2NB N2N 58.6(5) 2 2 ?
N2N O2NB N2N 32.0(4) . 2 ?
O1NB O3NB N2N 42.8(3) 2 . ?
O3NC N3N O3NC 180.0(7) 7_546 . ?
O3NC N3N O2NC 59.79(10) 7_546 . ?
O3NC N3N O2NC 120.21(10) . . ?
O3NC N3N O2NC 120.21(10) 7_546 7_546 ?
O3NC N3N O2NC 59.79(10) . 7_546 ?
O2NC N3N O2NC 179.995(2) . 7_546 ?
O3NC N3N O1NC 119.88(10) 7_546 7_546 ?
O3NC N3N O1NC 60.12(10) . 7_546 ?
O2NC N3N O1NC 60.15(10) . 7_546 ?
O2NC N3N O1NC 119.85(10) 7_546 7_546 ?
O3NC N3N O1NC 60.12(10) 7_546 . ?
O3NC N3N O1NC 119.88(10) . . ?
O2NC N3N O1NC 119.85(10) . . ?
O2NC N3N O1NC 60.15(10) 7_546 . ?
O1NC N3N O1NC 179.993(1) 7_546 . ?
N3N O1NC O3NC 59.78(8) . 7_546 ?
N3N O1NC O2NC 59.81(8) . 7_546 ?
O3NC O1NC O2NC 119.53(15) 7_546 7_546 ?
O3NC O2NC N3N 60.07(8) 7_546 . ?
O3NC O2NC O1NC 120.04(15) 7_546 7_546 ?
N3N O2NC O1NC 60.04(8) . 7_546 ?
O2NC O3NC N3N 60.14(8) 7_546 . ?
O2NC O3NC O1NC 120.17(15) 7_546 7_546 ?
N3N O3NC O1NC 60.09(8) . 7_546 ?
N1A C1A C2A 121.9(5) . . ?
N1A C1A H1AA 119.0 . . ?
C2A C1A H1AA 119.0 . . ?
C3A C2A C1A 118.8(5) . . ?
C3A C2A H2AA 120.6 . . ?
C1A C2A H2AA 120.6 . . ?
C2A C3A C4A 119.7(4) . . ?
C2A C3A H3AA 120.2 . . ?
C4A C3A H3AA 120.2 . . ?
C5A C4A C3A 119.0(5) . . ?
C5A C4A H4AA 120.5 . . ?
C3A C4A H4AA 120.5 . . ?
N1A C5A C4A 121.0(4) . . ?
N1A C5A C6A 113.7(3) . . ?
C4A C5A C6A 125.3(4) . . ?
N2A C6A N4A 125.7(4) . . ?
N2A C6A C5A 112.4(3) . . ?
N4A C6A C5A 121.8(3) . . ?
N5A C7A O1A 125.6(3) . . ?
N5A C7A C8A 118.6(3) . . ?
O1A C7A C8A 115.8(3) . . ?
N3A C8A C9A 110.3(3) . . ?
N3A C8A C7A 116.8(3) . . ?
C9A C8A C7A 132.9(3) . . ?
C10A C9A C8A 105.7(3) . . ?
C10A C9A H9AA 127.2 . . ?
C8A C9A H9AA 127.2 . . ?
N6A C10A C9A 106.8(3) . . ?
N6A C10A C11A 121.0(3) . . ?
C9A C10A C11A 132.2(3) . . ?
C10A C11A H11A 109.5 . . ?
C10A C11A H11B 109.5 . . ?
H11A C11A H11B 109.5 . . ?
C10A C11A H11C 109.5 . . ?
H11A C11A H11C 109.5 . . ?
H11B C11A H11C 109.5 . . ?
N1B C1B C2B 122.6(4) . . ?
N1B C1B H1BA 118.7 . . ?
C2B C1B H1BA 118.7 . . ?
C1B C2B C3B 118.3(4) . . ?
C1B C2B H2BA 120.8 . . ?
C3B C2B H2BA 120.8 . . ?
C4B C3B C2B 119.6(4) . . ?
C4B C3B H3BA 120.2 . . ?
C2B C3B H3BA 120.2 . . ?
C3B C4B C5B 118.9(4) . . ?
C3B C4B H4BA 120.5 . . ?
C5B C4B H4BA 120.5 . . ?
N1B C5B C4B 121.1(3) . . ?
N1B C5B C6B 113.8(3) . . ?
C4B C5B C6B 125.0(3) . . ?
N2B C6B N4B 126.1(3) . . ?
N2B C6B C5B 112.1(3) . . ?
N4B C6B C5B 121.7(3) . . ?
N5B C7B O1B 125.7(3) . . ?
N5B C7B C8B 119.8(3) . . ?
O1B C7B C8B 114.5(3) . . ?
N3B C8B C9B 110.9(3) . . ?
N3B C8B C7B 116.3(3) . . ?
C9B C8B C7B 132.8(4) . . ?
C10B C9B C8B 104.4(4) . . ?
C10B C9B H9BA 127.8 . . ?
C8B C9B H9BA 127.8 . . ?
N6B C10B C9B 107.8(3) . . ?
N6B C10B C11B 120.6(4) . . ?
C9B C10B C11B 131.6(4) . . ?
C10B C11B H11D 109.5 . . ?
C10B C11B H11E 109.5 . . ?
H11D C11B H11E 109.5 . . ?
C10B C11B H11F 109.5 . . ?
H11D C11B H11F 109.5 . . ?
H11E C11B H11F 109.5 . . ?

loop_
_geom_bond_atom_site_label_1
_geom_bond_atom_site_label_2
_geom_bond_distance
_geom_bond_site_symmetry_2
_geom_bond_publ_flag
Cu1 N2A 1.901(3) . ?
Cu1 N3B 1.960(3) 2 ?
Cu1 O1A 1.968(2) . ?
Cu1 N1A 2.024(3) . ?
Cu1 O1B 2.335(2) 2 ?
Cu2 N2B 1.906(3) . ?
Cu2 N3A 1.980(3) . ?
Cu2 O1B 1.982(2) . ?
Cu2 N1B 2.017(3) . ?
Cu2 O1A 2.406(2) . ?
O1A C7A 1.310(4) . ?
O1B C7B 1.320(4) . ?
O1B Cu1 2.335(2) 2 ?
O1W H1W1 0.851(19) . ?
O1W H1W2 0.860(19) . ?
O2W H2W1 0.87(2) . ?
O2W H2W2 0.87(2) . ?
O3W H3W1 0.86(2) . ?
O3W H3W2 0.85(2) . ?
N1A C1A 1.335(5) . ?
N1A C5A 1.354(5) . ?
N2A C6A 1.301(4) . ?
N2A N5A 1.393(4) . ?
N3A C8A 1.341(4) . ?
N3A N6A 1.347(4) . ?
N4A C6A 1.328(5) . ?
N4A H4AB 0.8800 . ?
N4A H4AC 0.8800 . ?
N5A C7A 1.305(4) . ?
N6A C10A 1.353(4) . ?
N6A H6AA 0.8800 . ?
N1B C1B 1.329(5) . ?
N1B C5B 1.356(4) . ?
N2B C6B 1.301(4) . ?
N2B N5B 1.391(4) . ?
N3B C8B 1.327(5) . ?
N3B N6B 1.353(4) . ?
N3B Cu1 1.960(3) 2 ?
N4B C6B 1.325(4) . ?
N4B H4BB 0.8800 . ?
N4B H4BC 0.8800 . ?
N5B C7B 1.299(4) . ?
N6B C10B 1.351(6) . ?
N6B H6BA 0.8800 . ?
N1N O1NA 1.2426(16) . ?
N1N O2NA 1.2426(16) . ?
N1N O3NA 1.2434(16) . ?
N2N N2N 0.715(11) 2 ?
N2N O1NB 0.907(5) 2 ?
N2N O2NB 1.2434(18) . ?
N2N O1NB 1.2438(17) . ?
N2N O3NB 1.2442(17) . ?
N2N O2NB 1.333(11) 2 ?
O1NB N2N 0.907(5) 2 ?
O1NB O1NB 1.017(10) 2 ?
O1NB O3NB 1.243(10) 2 ?
O2NB O2NB 1.197(15) 2 ?
O2NB N2N 1.333(11) 2 ?
O3NB O1NB 1.243(10) 2 ?
N3N O3NC 1.2412(17) 7_546 ?
N3N O3NC 1.2412(17) . ?
N3N O2NC 1.2421(17) . ?
N3N O2NC 1.2422(17) 7_546 ?
N3N O1NC 1.2451(17) 7_546 ?
N3N O1NC 1.2451(17) . ?
O1NC O3NC 1.246(3) 7_546 ?
O1NC O2NC 1.246(3) 7_546 ?
O2NC O3NC 1.238(3) 7_546 ?
O2NC O1NC 1.247(3) 7_546 ?
O3NC O2NC 1.238(3) 7_546 ?
O3NC O1NC 1.245(3) 7_546 ?
C1A C2A 1.396(6) . ?
C1A H1AA 0.9500 . ?
C2A C3A 1.364(8) . ?
C2A H2AA 0.9500 . ?
C3A C4A 1.389(8) . ?
C3A H3AA 0.9500 . ?
C4A C5A 1.388(5) . ?
C4A H4AA 0.9500 . ?
C5A C6A 1.481(6) . ?
C7A C8A 1.461(5) . ?
C8A C9A 1.395(4) . ?
C9A C10A 1.374(5) . ?
C9A H9AA 0.9500 . ?
C10A C11A 1.494(5) . ?
C11A H11A 0.9800 . ?
C11A H11B 0.9800 . ?
C11A H11C 0.9800 . ?
C1B C2B 1.378(6) . ?
C1B H1BA 0.9500 . ?
C2B C3B 1.386(6) . ?
C2B H2BA 0.9500 . ?
C3B C4B 1.383(6) . ?
C3B H3BA 0.9500 . ?
C4B C5B 1.383(5) . ?
C4B H4BA 0.9500 . ?
C5B C6B 1.484(5) . ?
C7B C8B 1.478(5) . ?
C8B C9B 1.404(5) . ?
C9B C10B 1.380(6) . ?
C9B H9BA 0.9500 . ?
C10B C11B 1.494(5) . ?
C11B H11D 0.9800 . ?
C11B H11E 0.9800 . ?
C11B H11F 0.9800 . ?

loop_
_geom_hbond_atom_site_label_D
_geom_hbond_atom_site_label_H
_geom_hbond_atom_site_label_A
_geom_hbond_distance_DH
_geom_hbond_distance_HA
_geom_hbond_distance_DA
_geom_hbond_angle_DHA
_geom_hbond_site_symmetry_A
O1W H1W1 O1NA 0.851(19) 1.97(2) 2.788(5) 161(5) 8_556
O1W H1W1 O3NA 0.851(19) 2.60(5) 3.224(4) 131(5) 8_556
O1W H1W2 O2NC 0.860(19) 1.79(3) 2.555(4) 148(6) 6
O1W H1W2 O1NC 0.860(19) 2.18(2) 3.042(7) 176(5) 4
O2W H2W1 N5A 0.87(2) 2.15(7) 2.947(9) 152(14) 2_565
O2W H2W2 O2NB 0.87(2) 1.73(14) 2.268(12) 117(12) .
O2W H2W2 O3NB 0.87(2) 2.15(9) 2.946(16) 151(17) 2
O3W H3W1 O1NC 0.86(2) 2.13(12) 2.915(18) 153(23) 1_565
O3W H3W1 O2NC 0.86(2) 2.54(17) 3.20(2) 135(21) 7_556
N4A H4AB O2NB 0.88 2.21 2.921(8) 137.5 1_545
N4A H4AB O2NB 0.88 2.36 3.220(9) 167.6 2_545
N4A H4AB O3NB 0.88 2.55 3.144(8) 125.3 1_545
N4A H4AC O1NC 0.88 2.18 2.995(6) 154.3 .
N4A H4AC O3NC 0.88 2.24 3.117(7) 172.3 7_546
N6A H6AA O3NA 0.88 1.95 2.830(4) 173.8 .
N6A H6AA O2NA 0.88 2.52 3.077(4) 121.9 .
N4B H4BB O1NB 0.88 2.19 2.921(7) 140.2 2
N4B H4BB O1NB 0.88 2.23 3.084(7) 162.1 .
N4B H4BC O1NA 0.88 2.19 3.013(5) 154.9 5_565
N6B H6BA O1W 0.88 1.85 2.716(5) 169.1 2

loop_
_geom_torsion_atom_site_label_1
_geom_torsion_atom_site_label_2
_geom_torsion_atom_site_label_3
_geom_torsion_atom_site_label_4
_geom_torsion
_geom_torsion_site_symmetry_1
_geom_torsion_site_symmetry_2
_geom_torsion_site_symmetry_3
_geom_torsion_site_symmetry_4
_geom_torsion_publ_flag
N2A Cu1 O1A C7A -6.8(2) . . . . ?
N3B Cu1 O1A C7A 161.1(2) 2 . . . ?
N1A Cu1 O1A C7A -1.2(4) . . . . ?
O1B Cu1 O1A C7A -123.2(2) 2 . . . ?
N2A Cu1 O1A Cu2 158.6(2) . . . . ?
N3B Cu1 O1A Cu2 -33.4(2) 2 . . . ?
N1A Cu1 O1A Cu2 164.3(2) . . . . ?
O1B Cu1 O1A Cu2 42.20(19) 2 . . . ?
N2B Cu2 O1A C7A 160.9(2) . . . . ?
N3A Cu2 O1A C7A -16.2(2) . . . . ?
O1B Cu2 O1A C7A 79.2(2) . . . . ?
N1B Cu2 O1A C7A -120.0(2) . . . . ?
N2B Cu2 O1A Cu1 -4.6(2) . . . . ?
N3A Cu2 O1A Cu1 178.3(2) . . . . ?
O1B Cu2 O1A Cu1 -86.27(19) . . . . ?
N1B Cu2 O1A Cu1 74.51(19) . . . . ?
N2B Cu2 O1B C7B 3.3(2) . . . . ?
N3A Cu2 O1B C7B -167.5(2) . . . . ?
N1B Cu2 O1B C7B 9.0(4) . . . . ?
O1A Cu2 O1B C7B 118.49(19) . . . . ?
N2B Cu2 O1B Cu1 -151.43(19) . . . 2 ?
N3A Cu2 O1B Cu1 37.70(18) . . . 2 ?
N1B Cu2 O1B Cu1 -145.8(3) . . . 2 ?
O1A Cu2 O1B Cu1 -36.27(17) . . . 2 ?
N2A Cu1 N1A C1A -179.6(3) . . . . ?
N3B Cu1 N1A C1A 12.6(3) 2 . . . ?
O1A Cu1 N1A C1A 174.7(3) . . . . ?
O1B Cu1 N1A C1A -62.6(3) 2 . . . ?
N2A Cu1 N1A C5A -7.8(2) . . . . ?
N3B Cu1 N1A C5A -175.5(2) 2 . . . ?
O1A Cu1 N1A C5A -13.4(4) . . . . ?
O1B Cu1 N1A C5A 109.2(2) 2 . . . ?
N3B Cu1 N2A C6A 101.4(6) 2 . . . ?
O1A Cu1 N2A C6A -179.0(3) . . . . ?
N1A Cu1 N2A C6A 3.0(3) . . . . ?
O1B Cu1 N2A C6A -85.9(3) 2 . . . ?
N3B Cu1 N2A N5A -72.1(6) 2 . . . ?
O1A Cu1 N2A N5A 7.5(2) . . . . ?
N1A Cu1 N2A N5A -170.5(2) . . . . ?
O1B Cu1 N2A N5A 100.6(2) 2 . . . ?
N2B Cu2 N3A C8A -151.4(6) . . . . ?
O1B Cu2 N3A C8A -82.0(3) . . . . ?
N1B Cu2 N3A C8A 99.2(3) . . . . ?
O1A Cu2 N3A C8A 12.9(2) . . . . ?
N2B Cu2 N3A N6A 19.5(9) . . . . ?
O1B Cu2 N3A N6A 88.9(3) . . . . ?
N1B Cu2 N3A N6A -89.9(3) . . . . ?
O1A Cu2 N3A N6A -176.2(3) . . . . ?
C6A N2A N5A C7A -179.6(3) . . . . ?
Cu1 N2A N5A C7A -6.2(3) . . . . ?
C8A N3A N6A C10A -1.0(4) . . . . ?
Cu2 N3A N6A C10A -173.0(2) . . . . ?
N2B Cu2 N1B C1B -172.7(3) . . . . ?
N3A Cu2 N1B C1B -1.9(3) . . . . ?
O1B Cu2 N1B C1B -178.3(3) . . . . ?
O1A Cu2 N1B C1B 71.1(3) . . . . ?
N2B Cu2 N1B C5B 2.7(2) . . . . ?
N3A Cu2 N1B C5B 173.5(2) . . . . ?
O1B Cu2 N1B C5B -2.9(5) . . . . ?
O1A Cu2 N1B C5B -113.5(2) . . . . ?
N3A Cu2 N2B C6B -117.8(7) . . . . ?
O1B Cu2 N2B C6B 171.4(3) . . . . ?
N1B Cu2 N2B C6B -6.6(2) . . . . ?
O1A Cu2 N2B C6B 78.9(3) . . . . ?
N3A Cu2 N2B N5B 67.4(7) . . . . ?
O1B Cu2 N2B N5B -3.4(2) . . . . ?
N1B Cu2 N2B N5B 178.6(2) . . . . ?
O1A Cu2 N2B N5B -95.9(2) . . . . ?
C6B N2B N5B C7B -172.2(3) . . . . ?
Cu2 N2B N5B C7B 2.5(3) . . . . ?
C8B N3B N6B C10B 1.0(4) . . . . ?
Cu1 N3B N6B C10B 177.3(2) 2 . . . ?
O1NB N2N O1NB N2N -173(3) 2 . . 2 ?
O2NB N2N O1NB N2N 36.0(13) . . . 2 ?
O3NB N2N O1NB N2N -153(3) . . . 2 ?
O2NB N2N O1NB N2N -24.4(15) 2 . . 2 ?
N2N N2N O1NB O1NB 173(3) 2 . . 2 ?
O2NB N2N O1NB O1NB -151.4(16) . . . 2 ?
O3NB N2N O1NB O1NB 19.6(12) . . . 2 ?
O2NB N2N O1NB O1NB 148.3(14) 2 . . 2 ?
N2N N2N O1NB O3NB -22.3(19) 2 . . 2 ?
O1NB N2N O1NB O3NB 165.0(14) 2 . . 2 ?
O2NB N2N O1NB O3NB 13.6(11) . . . 2 ?
O3NB N2N O1NB O3NB -175.4(9) . . . 2 ?
O2NB N2N O1NB O3NB -46.7(9) 2 . . 2 ?
N2N N2N O2NB O2NB -68.4(15) 2 . . 2 ?
O1NB N2N O2NB O2NB -161.3(18) 2 . . 2 ?
O1NB N2N O2NB O2NB -93.7(11) . . . 2 ?
O3NB N2N O2NB O2NB 95.3(13) . . . 2 ?
O1NB N2N O2NB N2N -92.9(16) 2 . . 2 ?
O1NB N2N O2NB N2N -25.3(8) . . . 2 ?
O3NB N2N O2NB N2N 164(2) . . . 2 ?
O2NB N2N O2NB N2N 68.4(15) 2 . . 2 ?
N2N N2N O3NB O1NB -66(2) 2 . . 2 ?
O2NB N2N O3NB O1NB 154.1(16) . . . 2 ?
O1NB N2N O3NB O1NB -16.9(10) . . . 2 ?
O2NB N2N O3NB O1NB -145.1(13) 2 . . 2 ?
O3NC N3N O1NC O3NC 180.000(2) . . . 7_546 ?
O2NC N3N O1NC O3NC 2.9(10) . . . 7_546 ?
O2NC N3N O1NC O3NC -177.1(10) 7_546 . . 7_546 ?
O1NC N3N O1NC O3NC -127.5(8) 7_546 . . 7_546 ?
O3NC N3N O1NC O2NC 177.1(10) 7_546 . . 7_546 ?
O3NC N3N O1NC O2NC -2.9(10) . . . 7_546 ?
O2NC N3N O1NC O2NC 179.995(1) . . . 7_546 ?
O1NC N3N O1NC O2NC 49.5(10) 7_546 . . 7_546 ?
O3NC N3N O2NC O3NC 180.000(4) . . . 7_546 ?
O2NC N3N O2NC O3NC 72(3) 7_546 . . 7_546 ?
O1NC N3N O2NC O3NC 177.0(10) 7_546 . . 7_546 ?
O1NC N3N O2NC O3NC -3.0(10) . . . 7_546 ?
O3NC N3N O2NC O1NC -177.0(10) 7_546 . . 7_546 ?
O3NC N3N O2NC O1NC 3.0(10) . . . 7_546 ?
O2NC N3N O2NC O1NC -105(3) 7_546 . . 7_546 ?
O1NC N3N O2NC O1NC -179.994(4) . . . 7_546 ?
O3NC N3N O3NC O2NC 0(100) 7_546 . . 7_546 ?
O2NC N3N O3NC O2NC -179.995(3) . . . 7_546 ?
O1NC N3N O3NC O2NC -177.0(10) 7_546 . . 7_546 ?
O1NC N3N O3NC O2NC 3.0(10) . . . 7_546 ?
O3NC N3N O3NC O1NC 0(100) 7_546 . . 7_546 ?
O2NC N3N O3NC O1NC -3.0(10) . . . 7_546 ?
O2NC N3N O3NC O1NC 177.0(10) 7_546 . . 7_546 ?
O1NC N3N O3NC O1NC 179.993(2) . . . 7_546 ?
C5A N1A C1A C2A -0.4(5) . . . . ?
Cu1 N1A C1A C2A 171.0(3) . . . . ?
N1A C1A C2A C3A -2.2(6) . . . . ?
C1A C2A C3A C4A 2.6(6) . . . . ?
C2A C3A C4A C5A -0.6(6) . . . . ?
C1A N1A C5A C4A 2.5(5) . . . . ?
Cu1 N1A C5A C4A -170.1(3) . . . . ?
C1A N1A C5A C6A -176.5(3) . . . . ?
Cu1 N1A C5A C6A 10.9(3) . . . . ?
C3A C4A C5A N1A -2.0(5) . . . . ?
C3A C4A C5A C6A 176.9(3) . . . . ?
N5A N2A C6A N4A -3.6(5) . . . . ?
Cu1 N2A C6A N4A -176.9(3) . . . . ?
N5A N2A C6A C5A 175.3(3) . . . . ?
Cu1 N2A C6A C5A 2.1(4) . . . . ?
N1A C5A C6A N2A -8.8(4) . . . . ?
C4A C5A C6A N2A 172.3(3) . . . . ?
N1A C5A C6A N4A 170.2(3) . . . . ?
C4A C5A C6A N4A -8.7(5) . . . . ?
N2A N5A C7A O1A -0.4(4) . . . . ?
N2A N5A C7A C8A 178.0(3) . . . . ?
Cu1 O1A C7A N5A 6.1(4) . . . . ?
Cu2 O1A C7A N5A -164.3(3) . . . . ?
Cu1 O1A C7A C8A -172.3(2) . . . . ?
Cu2 O1A C7A C8A 17.2(3) . . . . ?
N6A N3A C8A C9A 0.3(3) . . . . ?
Cu2 N3A C8A C9A 173.3(2) . . . . ?
N6A N3A C8A C7A 178.7(3) . . . . ?
Cu2 N3A C8A C7A -8.3(4) . . . . ?
N5A C7A C8A N3A 172.7(3) . . . . ?
O1A C7A C8A N3A -8.7(4) . . . . ?
N5A C7A C8A C9A -9.3(5) . . . . ?
O1A C7A C8A C9A 169.2(3) . . . . ?
N3A C8A C9A C10A 0.4(4) . . . . ?
C7A C8A C9A C10A -177.6(3) . . . . ?
N3A N6A C10A C9A 1.2(4) . . . . ?
N3A N6A C10A C11A -177.8(3) . . . . ?
C8A C9A C10A N6A -0.9(4) . . . . ?
C8A C9A C10A C11A 177.9(4) . . . . ?
C5B N1B C1B C2B 0.3(6) . . . . ?
Cu2 N1B C1B C2B 175.4(3) . . . . ?
N1B C1B C2B C3B -0.2(7) . . . . ?
C1B C2B C3B C4B 0.7(7) . . . . ?
C2B C3B C4B C5B -1.3(6) . . . . ?
C1B N1B C5B C4B -0.9(5) . . . . ?
Cu2 N1B C5B C4B -176.7(3) . . . . ?
C1B N1B C5B C6B 176.5(3) . . . . ?
Cu2 N1B C5B C6B 0.7(4) . . . . ?
C3B C4B C5B N1B 1.4(6) . . . . ?
C3B C4B C5B C6B -175.7(4) . . . . ?
N5B N2B C6B N4B 0.9(5) . . . . ?
Cu2 N2B C6B N4B -173.8(3) . . . . ?
N5B N2B C6B C5B -176.8(3) . . . . ?
Cu2 N2B C6B C5B 8.5(4) . . . . ?
N1B C5B C6B N2B -5.7(4) . . . . ?
C4B C5B C6B N2B 171.6(3) . . . . ?
N1B C5B C6B N4B 176.6(3) . . . . ?
C4B C5B C6B N4B -6.1(5) . . . . ?
N2B N5B C7B O1B 0.8(4) . . . . ?
N2B N5B C7B C8B -178.6(3) . . . . ?
Cu2 O1B C7B N5B -3.4(4) . . . . ?
Cu1 O1B C7B N5B 159.4(3) 2 . . . ?
Cu2 O1B C7B C8B 176.0(2) . . . . ?
Cu1 O1B C7B C8B -21.2(3) 2 . . . ?
N6B N3B C8B C9B -0.5(4) . . . . ?
Cu1 N3B C8B C9B -177.3(2) 2 . . . ?
N6B N3B C8B C7B -178.9(3) . . . . ?
Cu1 N3B C8B C7B 4.4(4) 2 . . . ?
N5B C7B C8B N3B -166.8(3) . . . . ?
O1B C7B C8B N3B 13.8(4) . . . . ?
N5B C7B C8B C9B 15.3(5) . . . . ?
O1B C7B C8B C9B -164.2(3) . . . . ?
N3B C8B C9B C10B -0.1(4) . . . . ?
C7B C8B C9B C10B 177.9(3) . . . . ?
N3B N6B C10B C9B -1.1(4) . . . . ?
N3B N6B C10B C11B 178.8(3) . . . . ?
C8B C9B C10B N6B 0.7(4) . . . . ?
C8B C9B C10B C11B -179.2(4) . . . . ?
